data_4512344
loop_
_publ_author_name
'Shi, Chao'
'Wei, Bin'
'Zhang, Wen'

_publ_section_title
;
 Toward Understanding the Origin of Structural Phase Transition in
 Guanidinium Pyridinium 1,5-Naphthalenedisulfonate
;
_journal_issue 12
_journal_name_full 'Crystal Growth &amp; Design'
_journal_page_first 6570
_journal_paper_doi 10.1021/cg5014895
_journal_volume 14
_journal_year 2014
_chemical_formula_moiety 'C10 H6 O6 S2, C5 H6 N, C H6 N3'
_chemical_formula_sum 'C16 H18 N4 O6 S2'
_chemical_formula_weight 426.46
_chemical_name_systematic
; 
 ? 
;
_space_group_IT_number 2
_symmetry_cell_setting triclinic
_symmetry_space_group_name_Hall '-P 1'
_symmetry_space_group_name_H-M 'P -1'
_atom_sites_solution_hydrogens geom
_atom_sites_solution_primary direct
_atom_sites_solution_secondary difmap
_audit_creation_method SHELXL-97
_cell_angle_alpha 92.243(9)
_cell_angle_beta 99.692(16)
_cell_angle_gamma 90.536(14)
_cell_formula_units_Z 2
_cell_length_a 8.002(7)
_cell_length_b 8.152(7)
_cell_length_c 14.089(12)
_cell_measurement_reflns_used 2405
_cell_measurement_temperature 198(2)
_cell_measurement_theta_max 27.5476
_cell_measurement_theta_min 2.5008
_cell_volume 905.1(14)
_computing_cell_refinement 'CrystalClear (Rigaku Inc., 2008)'
_computing_data_collection 'CrystalClear (Rigaku Inc., 2008)'
_computing_data_reduction 'CrystalClear (Rigaku Inc., 2008)'
_computing_molecular_graphics 'DIAMOND (Brandenburg & Putz, 2005)'
_computing_publication_material 'SHELXL-97 (Sheldrick, 2008)'
_computing_structure_refinement 'SHELXL-97 (Sheldrick, 1997)'
_computing_structure_solution 'SHELXS-97 (Sheldrick, 1990)'
_diffrn_ambient_temperature 198(2)
_diffrn_measured_fraction_theta_full 0.983
_diffrn_measured_fraction_theta_max 0.983
_diffrn_measurement_device_type 'Rigaku, SCXmini'
_diffrn_measurement_method '\w scans'
_diffrn_radiation_monochromator graphite
_diffrn_radiation_source 'fine-focus sealed tube'
_diffrn_radiation_type MoK\a
_diffrn_radiation_wavelength 0.71073
_diffrn_reflns_av_R_equivalents 0.0401
_diffrn_reflns_av_sigmaI/netI 0.0635
_diffrn_reflns_limit_h_max 10
_diffrn_reflns_limit_h_min -10
_diffrn_reflns_limit_k_max 10
_diffrn_reflns_limit_k_min -10
_diffrn_reflns_limit_l_max 18
_diffrn_reflns_limit_l_min -18
_diffrn_reflns_number 9719
_diffrn_reflns_theta_full 27.43
_diffrn_reflns_theta_max 27.43
_diffrn_reflns_theta_min 2.50
_diffrn_standards_decay_% 0
_diffrn_standards_interval_count 180
_diffrn_standards_interval_time 9
_diffrn_standards_number 3
_exptl_absorpt_coefficient_mu 0.339
_exptl_absorpt_correction_T_max 0.909
_exptl_absorpt_correction_T_min 0.891
_exptl_absorpt_correction_type multi-scan
_exptl_absorpt_process_details 'CrystalClear (Rigaku Inc., 2008)'
_exptl_crystal_colour colourless
_exptl_crystal_density_diffrn 1.565
_exptl_crystal_density_method 'not measured'
_exptl_crystal_description block
_exptl_crystal_F_000 444
_exptl_crystal_size_max 0.34
_exptl_crystal_size_mid 0.30
_exptl_crystal_size_min 0.28
_refine_diff_density_max 0.353
_refine_diff_density_min -0.514
_refine_diff_density_rms 0.067
_refine_ls_extinction_method none
_refine_ls_goodness_of_fit_ref 0.977
_refine_ls_hydrogen_treatment mixed
_refine_ls_matrix_type full
_refine_ls_number_parameters 253
_refine_ls_number_reflns 4077
_refine_ls_number_restraints 0
_refine_ls_restrained_S_all 0.977
_refine_ls_R_factor_all 0.0625
_refine_ls_R_factor_gt 0.0448
_refine_ls_shift/su_max 0.000
_refine_ls_shift/su_mean 0.000
_refine_ls_structure_factor_coef Fsqd
_refine_ls_weighting_details 'calc w=1/[\s^2^(Fo^2^)+(0.0574P)^2^+0.0000P] where P=(Fo^2^+2Fc^2^)/3'
_refine_ls_weighting_scheme calc
_refine_ls_wR_factor_gt 0.1061
_refine_ls_wR_factor_ref 0.1147
_reflns_number_gt 2951
_reflns_number_total 4144
_reflns_threshold_expression >2sigma(I)
_cod_data_source_file cg5014895_si_003.cif
_cod_data_source_block 9-198K
_cod_depositor_comments
;
The following automatic conversions were performed:

'_exptl_absorpt_correction_type' value 'Multi-scan' changed to
'multi-scan' according to
/home/saulius/struct/COD-crude-data--automatic-downloads/rss-feeds/ACS/lib/dictionaries/cif_core.dic
dictionary named 'cif_core.dic' version 2.4.2 from 2011-04-26.

Automatic conversion script
Id: cif_fix_values 2935 2014-11-11 08:27:57Z andrius 

 Adding full bibliography for 4512336--4512373.cif.
;
_cod_database_code 4512344

loop_
_symmetry_equiv_pos_as_xyz
'x, y, z'
'-x, -y, -z'

loop_
_atom_site_label
_atom_site_type_symbol
_atom_site_fract_x
_atom_site_fract_y
_atom_site_fract_z
_atom_site_U_iso_or_equiv
_atom_site_adp_type
_atom_site_occupancy
_atom_site_symmetry_multiplicity
_atom_site_calc_flag
_atom_site_refinement_flags
C1 C 0.8227(3) 0.2235(3) 0.65215(19) 0.0367(6) Uani 1 1 d .
H1A H 0.7859 0.2685 0.5928 0.044 Uiso 1 1 calc R
C2 C 0.7908(3) 0.2998(3) 0.7346(2) 0.0398(7) Uani 1 1 d .
H2A H 0.7281 0.3956 0.7318 0.048 Uiso 1 1 calc R
C3 C 0.8508(4) 0.2356(4) 0.82129(19) 0.0431(7) Uani 1 1 d .
H3A H 0.8303 0.2881 0.8779 0.052 Uiso 1 1 calc R
C4 C 0.9425(4) 0.0922(4) 0.8251(2) 0.0435(7) Uani 1 1 d .
H4A H 0.9858 0.0484 0.8840 0.052 Uiso 1 1 calc R
C5 C 0.9682(3) 0.0166(3) 0.7412(2) 0.0396(7) Uani 1 1 d .
H5A H 1.0279 -0.0808 0.7422 0.047 Uiso 1 1 calc R
C6 C 0.5962(3) 0.8720(3) 0.90944(16) 0.0224(5) Uani 1 1 d .
C7 C 0.5335(3) 0.9467(3) 0.82570(16) 0.0268(5) Uani 1 1 d .
H7A H 0.5623 0.9076 0.7678 0.032 Uiso 1 1 calc R
C8 C 0.4256(3) 1.0823(3) 0.82646(17) 0.0299(5) Uani 1 1 d .
H8A H 0.3835 1.1318 0.7691 0.036 Uiso 1 1 calc R
C9 C 0.6174(3) 0.8585(3) 1.08885(16) 0.0260(5) Uani 1 1 d .
H9A H 0.6889 0.7691 1.0894 0.031 Uiso 1 1 calc R
C10 C 0.5549(3) 0.9310(3) 1.00020(15) 0.0221(5) Uani 1 1 d .
C11 C 0.6142(3) 0.7997(3) 0.52008(15) 0.0210(5) Uani 1 1 d .
C12 C 0.5128(3) 0.7201(3) 0.57403(16) 0.0253(5) Uani 1 1 d .
H12A H 0.5398 0.6152 0.5947 0.030 Uiso 1 1 calc R
C13 C 0.3680(3) 0.7978(3) 0.59799(16) 0.0277(5) Uani 1 1 d .
H13A H 0.2983 0.7419 0.6329 0.033 Uiso 1 1 calc R
C14 C 0.6716(3) 1.0477(3) 0.42893(15) 0.0235(5) Uani 1 1 d .
H14A H 0.7649 0.9974 0.4097 0.028 Uiso 1 1 calc R
C15 C 0.5727(3) 0.9608(3) 0.48623(15) 0.0194(4) Uani 1 1 d .
C16 C 0.2002(3) 0.5700(3) 0.80806(16) 0.0232(5) Uani 1 1 d .
N1 N 0.9078(3) 0.0825(3) 0.65761(16) 0.0399(6) Uani 1 1 d .
H1B H 0.9240 0.0326 0.6051 0.048 Uiso 1 1 calc R
N2 N 0.3380(2) 0.4991(2) 0.78617(14) 0.0280(4) Uani 1 1 d .
H2B H 0.3416 0.4677 0.7276 0.034 Uiso 1 1 calc R
H2C H 0.4239 0.4846 0.8306 0.034 Uiso 1 1 calc R
N3 N 0.1968(3) 0.6223(3) 0.89807(14) 0.0333(5) Uani 1 1 d .
H3B H 0.2838 0.6102 0.9420 0.040 Uiso 1 1 calc R
H3C H 0.1075 0.6683 0.9124 0.040 Uiso 1 1 calc R
N4 N 0.0678(2) 0.5923(2) 0.73956(14) 0.0301(5) Uani 1 1 d .
H4B H 0.0715 0.5609 0.6810 0.036 Uiso 1 1 calc R
H4C H -0.0216 0.6383 0.7537 0.036 Uiso 1 1 calc R
O1 O 0.7502(2) 0.68189(19) 0.80164(11) 0.0301(4) Uani 1 1 d .
O2 O 0.6393(2) 0.55984(19) 0.93295(11) 0.0286(4) Uani 1 1 d .
O3 O 0.8902(2) 0.7379(2) 0.96634(12) 0.0322(4) Uani 1 1 d .
O4 O 0.7781(2) 0.6681(2) 0.39190(11) 0.0339(4) Uani 1 1 d .
O5 O 0.8149(2) 0.5517(2) 0.55085(12) 0.0339(4) Uani 1 1 d .
O6 O 0.94148(19) 0.81722(19) 0.52927(12) 0.0282(4) Uani 1 1 d .
S1 S 0.73047(7) 0.70003(7) 0.90231(4) 0.02368(16) Uani 1 1 d .
S2 S 0.80192(7) 0.69862(7) 0.49642(4) 0.02304(15) Uani 1 1 d .

loop_
_atom_site_aniso_label
_atom_site_aniso_U_11
_atom_site_aniso_U_22
_atom_site_aniso_U_33
_atom_site_aniso_U_23
_atom_site_aniso_U_13
_atom_site_aniso_U_12
C1 0.0362(15) 0.0383(15) 0.0345(15) 0.0026(11) 0.0025(12) -0.0019(12)
C2 0.0396(16) 0.0285(14) 0.0502(17) -0.0086(12) 0.0067(13) 0.0047(11)
C3 0.0492(18) 0.0510(18) 0.0311(14) -0.0124(12) 0.0160(13) -0.0021(14)
C4 0.0468(17) 0.0481(17) 0.0350(15) 0.0098(13) 0.0037(13) -0.0086(14)
C5 0.0298(14) 0.0310(14) 0.0561(18) -0.0032(12) 0.0031(13) 0.0032(11)
C6 0.0202(11) 0.0227(12) 0.0250(12) -0.0040(9) 0.0062(9) 0.0020(9)
C7 0.0294(13) 0.0312(13) 0.0210(11) -0.0031(9) 0.0081(10) 0.0053(10)
C8 0.0351(14) 0.0330(13) 0.0228(12) 0.0034(10) 0.0069(10) 0.0096(11)
C9 0.0273(12) 0.0254(12) 0.0259(12) 0.0009(9) 0.0061(10) 0.0091(10)
C10 0.0214(11) 0.0231(12) 0.0223(11) -0.0026(9) 0.0056(9) 0.0019(9)
C11 0.0207(11) 0.0232(11) 0.0188(11) 0.0000(8) 0.0026(9) 0.0022(9)
C12 0.0254(12) 0.0232(12) 0.0273(12) 0.0048(9) 0.0037(10) 0.0021(9)
C13 0.0246(12) 0.0333(13) 0.0278(12) 0.0060(10) 0.0107(10) -0.0013(10)
C14 0.0202(11) 0.0296(12) 0.0219(11) 0.0018(9) 0.0071(9) 0.0030(9)
C15 0.0173(11) 0.0240(11) 0.0165(10) -0.0020(8) 0.0025(8) 0.0007(8)
C16 0.0235(12) 0.0224(12) 0.0238(12) 0.0024(9) 0.0045(9) -0.0006(9)
N1 0.0303(12) 0.0532(15) 0.0360(13) -0.0197(11) 0.0100(10) 0.0012(10)
N2 0.0246(10) 0.0346(11) 0.0242(10) -0.0036(8) 0.0032(8) 0.0059(9)
N3 0.0277(11) 0.0483(13) 0.0226(10) -0.0058(9) 0.0017(9) 0.0120(10)
N4 0.0222(10) 0.0447(13) 0.0238(10) 0.0010(9) 0.0048(8) 0.0057(9)
O1 0.0340(10) 0.0337(10) 0.0237(9) -0.0050(7) 0.0089(7) 0.0100(7)
O2 0.0297(9) 0.0256(9) 0.0304(9) 0.0013(7) 0.0045(7) 0.0039(7)
O3 0.0201(8) 0.0418(10) 0.0328(9) -0.0108(8) 0.0016(7) 0.0062(7)
O4 0.0364(10) 0.0435(10) 0.0210(9) -0.0111(7) 0.0053(7) 0.0081(8)
O5 0.0341(10) 0.0283(9) 0.0403(10) 0.0051(8) 0.0075(8) 0.0104(8)
O6 0.0182(8) 0.0301(9) 0.0354(9) -0.0087(7) 0.0038(7) 0.0017(7)
S1 0.0221(3) 0.0254(3) 0.0235(3) -0.0047(2) 0.0050(2) 0.0058(2)
S2 0.0223(3) 0.0241(3) 0.0225(3) -0.0043(2) 0.0040(2) 0.0052(2)

loop_
_atom_type_symbol
_atom_type_description
_atom_type_scat_dispersion_real
_atom_type_scat_dispersion_imag
_atom_type_scat_source
C C 0.0033 0.0016 'International Tables Vol C Tables 4.2.6.8 and 6.1.1.4'
H H 0.0000 0.0000 'International Tables Vol C Tables 4.2.6.8 and 6.1.1.4'
N N 0.0061 0.0033 'International Tables Vol C Tables 4.2.6.8 and 6.1.1.4'
O O 0.0106 0.0060 'International Tables Vol C Tables 4.2.6.8 and 6.1.1.4'
S S 0.1246 0.1234 'International Tables Vol C Tables 4.2.6.8 and 6.1.1.4'

loop_
_geom_angle_atom_site_label_1
_geom_angle_atom_site_label_2
_geom_angle_atom_site_label_3
_geom_angle
_geom_angle_site_symmetry_1
_geom_angle_site_symmetry_3
N1 C1 C2 119.1(2) . .
N1 C1 H1A 120.4 . .
C2 C1 H1A 120.4 . .
C1 C2 C3 119.8(3) . .
C1 C2 H2A 120.1 . .
C3 C2 H2A 120.1 . .
C2 C3 C4 120.0(2) . .
C2 C3 H3A 120.0 . .
C4 C3 H3A 120.0 . .
C5 C4 C3 118.8(3) . .
C5 C4 H4A 120.6 . .
C3 C4 H4A 120.6 . .
N1 C5 C4 119.8(3) . .
N1 C5 H5A 120.1 . .
C4 C5 H5A 120.1 . .
C7 C6 C10 120.8(2) . .
C7 C6 S1 117.92(17) . .
C10 C6 S1 121.26(17) . .
C6 C7 C8 120.6(2) . .
C6 C7 H7A 119.7 . .
C8 C7 H7A 119.7 . .
C9 C8 C7 120.3(2) 2_677 .
C9 C8 H8A 119.8 2_677 .
C7 C8 H8A 119.8 . .
C8 C9 C10 121.2(2) 2_677 .
C8 C9 H9A 119.4 2_677 .
C10 C9 H9A 119.4 . .
C9 C10 C10 119.2(2) . 2_677
C9 C10 C6 122.9(2) . .
C10 C10 C6 117.9(2) 2_677 .
C12 C11 C15 120.7(2) . .
C12 C11 S2 117.95(17) . .
C15 C11 S2 121.31(16) . .
C11 C12 C13 120.0(2) . .
C11 C12 H12A 120.0 . .
C13 C12 H12A 120.0 . .
C14 C13 C12 121.2(2) 2_676 .
C14 C13 H13A 119.4 2_676 .
C12 C13 H13A 119.4 . .
C13 C14 C15 121.2(2) 2_676 .
C13 C14 H14A 119.4 2_676 .
C15 C14 H14A 119.4 . .
C14 C15 C15 118.6(2) . 2_676
C14 C15 C11 123.1(2) . .
C15 C15 C11 118.3(2) 2_676 .
N2 C16 N4 120.0(2) . .
N2 C16 N3 119.8(2) . .
N4 C16 N3 120.2(2) . .
C5 N1 C1 122.5(2) . .
C5 N1 H1B 118.7 . .
C1 N1 H1B 118.7 . .
C16 N2 H2B 120.0 . .
C16 N2 H2C 120.0 . .
H2B N2 H2C 120.0 . .
C16 N3 H3B 120.0 . .
C16 N3 H3C 120.0 . .
H3B N3 H3C 120.0 . .
C16 N4 H4B 120.0 . .
C16 N4 H4C 120.0 . .
H4B N4 H4C 120.0 . .
O1 S1 O3 112.70(11) . .
O1 S1 O2 112.13(10) . .
O3 S1 O2 112.74(11) . .
O1 S1 C6 105.73(10) . .
O3 S1 C6 107.29(11) . .
O2 S1 C6 105.62(11) . .
O5 S2 O4 114.16(11) . .
O5 S2 O6 113.15(11) . .
O4 S2 O6 111.19(10) . .
O5 S2 C11 106.31(11) . .
O4 S2 C11 105.97(10) . .
O6 S2 C11 105.26(11) . .

loop_
_geom_bond_atom_site_label_1
_geom_bond_atom_site_label_2
_geom_bond_distance
_geom_bond_site_symmetry_2
C1 N1 1.340(3) .
C1 C2 1.360(4) .
C1 H1A 0.9300 .
C2 C3 1.361(4) .
C2 H2A 0.9300 .
C3 C4 1.384(4) .
C3 H3A 0.9300 .
C4 C5 1.359(4) .
C4 H4A 0.9300 .
C5 N1 1.331(4) .
C5 H5A 0.9300 .
C6 C7 1.370(3) .
C6 C10 1.440(3) .
C6 S1 1.784(2) .
C7 C8 1.410(3) .
C7 H7A 0.9300 .
C8 C9 1.368(3) 2_677
C8 H8A 0.9300 .
C9 C8 1.368(3) 2_677
C9 C10 1.419(3) .
C9 H9A 0.9300 .
C10 C10 1.433(4) 2_677
C11 C12 1.376(3) .
C11 C15 1.437(3) .
C11 S2 1.793(2) .
C12 C13 1.409(3) .
C12 H12A 0.9300 .
C13 C14 1.355(3) 2_676
C13 H13A 0.9300 .
C14 C13 1.355(3) 2_676
C14 C15 1.425(3) .
C14 H14A 0.9300 .
C15 C15 1.435(4) 2_676
C16 N2 1.326(3) .
C16 N4 1.326(3) .
C16 N3 1.327(3) .
N1 H1B 0.8600 .
N2 H2B 0.8600 .
N2 H2C 0.8600 .
N3 H3B 0.8600 .
N3 H3C 0.8600 .
N4 H4B 0.8600 .
N4 H4C 0.8600 .
O1 S1 1.455(2) .
O2 S1 1.4676(19) .
O3 S1 1.4576(19) .
O4 S2 1.464(2) .
O5 S2 1.4424(19) .
O6 S2 1.4720(18) .

loop_
_geom_hbond_atom_site_label_D
_geom_hbond_atom_site_label_H
_geom_hbond_atom_site_label_A
_geom_hbond_distance_DH
_geom_hbond_distance_HA
_geom_hbond_distance_DA
_geom_hbond_angle_DHA
_geom_hbond_site_symmetry_A
N2 H2C O2 0.86 2.12 2.924(3) 155.1 .
N2 H2C S1 0.86 3.01 3.631(3) 130.7 .
N1 H1B O6 0.86 2.04 2.809(3) 148.7 1_545
N2 H2B O4 0.86 2.07 2.818(3) 145.6 2_666
N3 H3B O2 0.86 2.29 2.976(3) 136.8 2_667
N3 H3C O3 0.86 2.09 2.932(3) 167.8 1_455
N3 H3C S1 0.86 3.01 3.800(4) 153.7 1_455
N4 H4B O4 0.86 2.51 3.157(3) 132.8 2_666
N4 H4B O5 0.86 2.51 3.063(3) 122.8 1_455
N4 H4C O1 0.86 2.08 2.914(3) 163.4 1_455
